data_1513818
loop_
_publ_author_name
'Alawode, Olajide E.'
'Naganaboina, Vijaya Kumar'
'Liyanage, Thakshila'
'Desper, John'
'Rayat, Sundeep'

_publ_section_title
;
 One-pot cascade approach to phenanthridine-fused quinazoliniminiums from
 heteroenyne-allenes.
;
_journal_issue 5
_journal_name_full 'Organic letters'
_journal_page_first 1494
_journal_page_last 1497
_journal_paper_doi 10.1021/ol500314x
_journal_volume 16
_journal_year 2014
_chemical_formula_moiety
;
(C20 H14 N3) (B F4)
;
_chemical_formula_sum 'C20 H14 B F4 N3'
_chemical_formula_weight 383.15
_chemical_name_systematic
;
II-VKN-91
;
_space_group_IT_number 14
_symmetry_cell_setting monoclinic
_symmetry_space_group_name_Hall '-P 2yn'
_symmetry_space_group_name_H-M 'P 1 21/n 1'
_atom_sites_solution_hydrogens geom
_atom_sites_solution_primary direct
_atom_sites_solution_secondary difmap
_audit_creation_method SHELXL-97
_cell_angle_alpha 90.00
_cell_angle_beta 94.287(2)
_cell_angle_gamma 90.00
_cell_formula_units_Z 4
_cell_length_a 11.0318(6)
_cell_length_b 6.8167(3)
_cell_length_c 21.8563(11)
_cell_measurement_reflns_used 8137
_cell_measurement_temperature 120(2)
_cell_measurement_theta_max 33.20
_cell_measurement_theta_min 2.80
_cell_volume 1639.01(14)
_computing_cell_refinement 'Bruker SAINT'
_computing_data_collection 'Bruker APEX2'
_computing_data_reduction 'Bruker SAINT'
_computing_molecular_graphics 'Bruker SHELXTL'
_computing_publication_material 'Bruker SHELXTL'
_computing_structure_refinement 'SHELXL-97 (Sheldrick, 2008)'
_computing_structure_solution 'SHELXS-97 (Sheldrick, 2008)'
_diffrn_ambient_temperature 120(2)
_diffrn_measured_fraction_theta_full 0.999
_diffrn_measured_fraction_theta_max 0.999
_diffrn_measurement_device_type 'Bruker APEX-II CCD'
_diffrn_measurement_method '\f and \w scans'
_diffrn_radiation_monochromator graphite
_diffrn_radiation_source 'fine-focus sealed tube'
_diffrn_radiation_type MoK\a
_diffrn_radiation_wavelength 0.71073
_diffrn_reflns_av_R_equivalents 0.0571
_diffrn_reflns_av_sigmaI/netI 0.0523
_diffrn_reflns_limit_h_max 16
_diffrn_reflns_limit_h_min -16
_diffrn_reflns_limit_k_max 7
_diffrn_reflns_limit_k_min -10
_diffrn_reflns_limit_l_max 33
_diffrn_reflns_limit_l_min -31
_diffrn_reflns_number 23114
_diffrn_reflns_theta_full 32.58
_diffrn_reflns_theta_max 32.58
_diffrn_reflns_theta_min 1.87
_exptl_absorpt_coefficient_mu 0.125
_exptl_absorpt_correction_T_max 0.9707
_exptl_absorpt_correction_T_min 0.9660
_exptl_absorpt_correction_type multi-scan
_exptl_absorpt_process_details SADABS
_exptl_crystal_colour yellow
_exptl_crystal_density_diffrn 1.553
_exptl_crystal_density_method 'not measured'
_exptl_crystal_description prism
_exptl_crystal_F_000 784
_exptl_crystal_size_max 0.28
_exptl_crystal_size_mid 0.24
_exptl_crystal_size_min 0.24
_refine_diff_density_max 0.452
_refine_diff_density_min -0.322
_refine_diff_density_rms 0.067
_refine_ls_extinction_method none
_refine_ls_goodness_of_fit_ref 1.092
_refine_ls_hydrogen_treatment mixed
_refine_ls_matrix_type full
_refine_ls_number_parameters 259
_refine_ls_number_reflns 5967
_refine_ls_number_restraints 0
_refine_ls_restrained_S_all 1.092
_refine_ls_R_factor_all 0.0566
_refine_ls_R_factor_gt 0.0461
_refine_ls_shift/su_max 0.001
_refine_ls_shift/su_mean 0.000
_refine_ls_structure_factor_coef Fsqd
_refine_ls_weighting_details 'calc w=1/[\s^2^(Fo^2^)+(0.0800P)^2^+0.1000P] where P=(Fo^2^+2Fc^2^)/3'
_refine_ls_weighting_scheme calc
_refine_ls_wR_factor_gt 0.1328
_refine_ls_wR_factor_ref 0.1422
_reflns_number_gt 4794
_reflns_number_total 5967
_reflns_threshold_expression >2sigma(I)
_cod_data_source_file ol500314x_si_003.cif
_cod_data_source_block vn1104m
_cod_depositor_comments
;
The following automatic conversions were performed:

'_symmetry_cell_setting' value 'Monoclinic' changed to 'monoclinic'
according to
/usr/data/users/saulius/crontab/automatic-downloads/current/ACS/lib/dictionaries/cif_core.dic
dictionary named 'cif_core.dic' version 2.4.2 from 2011-04-26.

Automatic conversion script
Id: cif_fix_values 2281 2013-09-26 08:29:07Z andrius 
;
_cod_original_sg_symbol_H-M P2(1)/n
_cod_database_code 1513818

loop_
_symmetry_equiv_pos_as_xyz
'x, y, z'
'-x+1/2, y+1/2, -z+1/2'
'-x, -y, -z'
'x-1/2, -y-1/2, z-1/2'

loop_
_atom_site_label
_atom_site_type_symbol
_atom_site_fract_x
_atom_site_fract_y
_atom_site_fract_z
_atom_site_U_iso_or_equiv
_atom_site_adp_type
_atom_site_occupancy
_atom_site_symmetry_multiplicity
_atom_site_calc_flag
_atom_site_refinement_flags
B1 B 0.33413(10) 0.01909(18) 0.57643(5) 0.0205(2) Uani 1 1 d .
F1 F 0.40178(6) 0.14090(11) 0.53951(3) 0.03125(17) Uani 1 1 d .
F2 F 0.33269(6) -0.17089(10) 0.55255(3) 0.03048(17) Uani 1 1 d .
F3 F 0.21637(6) 0.09145(11) 0.57612(3) 0.02800(16) Uani 1 1 d .
F4 F 0.38935(6) 0.01479(10) 0.63534(3) 0.02749(16) Uani 1 1 d .
N11 N 0.14206(7) 0.35573(11) 0.27910(4) 0.01587(16) Uani 1 1 d .
C12 C 0.25487(8) 0.36573(13) 0.26617(4) 0.01435(17) Uani 1 1 d .
N13 N 0.35372(7) 0.37037(11) 0.31139(4) 0.01433(15) Uani 1 1 d .
C14 C 0.33131(8) 0.32375(13) 0.37077(4) 0.01484(17) Uani 1 1 d .
N14 N 0.42026(7) 0.27584(13) 0.41170(4) 0.01897(17) Uani 1 1 d .
H14A H 0.4035(13) 0.235(2) 0.4484(7) 0.023 Uiso 1 1 d .
H14B H 0.4960(14) 0.256(2) 0.4019(6) 0.023 Uiso 1 1 d .
C15 C 0.20741(8) 0.32731(13) 0.38708(4) 0.01536(17) Uani 1 1 d .
C16 C 0.17619(9) 0.30870(14) 0.44812(4) 0.01861(18) Uani 1 1 d .
H16 H 0.2379 0.2959 0.4806 0.022 Uiso 1 1 calc R
C17 C 0.05559(9) 0.30921(15) 0.46031(5) 0.02073(19) Uani 1 1 d .
H17 H 0.0343 0.2963 0.5014 0.025 Uiso 1 1 calc R
C18 C -0.03657(9) 0.32860(15) 0.41269(5) 0.02115(19) Uani 1 1 d .
H18 H -0.1194 0.3283 0.4218 0.025 Uiso 1 1 calc R
C19 C -0.00720(8) 0.34801(14) 0.35286(5) 0.01878(18) Uani 1 1 d .
H19 H -0.0696 0.3618 0.3208 0.023 Uiso 1 1 calc R
C20 C 0.11578(8) 0.34731(13) 0.33943(4) 0.01557(17) Uani 1 1 d .
C21 C 0.49944(8) 0.39525(13) 0.23194(4) 0.01534(17) Uani 1 1 d .
C22 C 0.47418(8) 0.41887(13) 0.29363(4) 0.01486(17) Uani 1 1 d .
C23 C 0.55984(8) 0.50427(14) 0.33578(4) 0.01758(18) Uani 1 1 d .
H23 H 0.5390 0.5332 0.3762 0.021 Uiso 1 1 calc R
C24 C 0.67559(9) 0.54687(15) 0.31850(5) 0.02023(19) Uani 1 1 d .
H24 H 0.7342 0.6031 0.3474 0.024 Uiso 1 1 calc R
C25 C 0.70590(8) 0.50757(15) 0.25913(5) 0.02020(19) Uani 1 1 d .
H25 H 0.7865 0.5288 0.2480 0.024 Uiso 1 1 calc R
C26 C 0.61785(8) 0.43731(14) 0.21632(4) 0.01836(18) Uani 1 1 d .
H26 H 0.6380 0.4170 0.1753 0.022 Uiso 1 1 calc R
C31 C 0.40169(8) 0.35560(13) 0.18470(4) 0.01535(17) Uani 1 1 d .
C32 C 0.28146(8) 0.35811(12) 0.20175(4) 0.01446(17) Uani 1 1 d .
C33 C 0.18321(9) 0.34410(13) 0.15697(4) 0.01746(18) Uani 1 1 d .
H33 H 0.1021 0.3481 0.1688 0.021 Uiso 1 1 calc R
C34 C 0.20484(9) 0.32453(14) 0.09576(4) 0.01865(18) Uani 1 1 d .
H34 H 0.1387 0.3150 0.0655 0.022 Uiso 1 1 calc R
C35 C 0.32453(9) 0.31878(14) 0.07864(4) 0.01921(18) Uani 1 1 d .
H35 H 0.3393 0.3041 0.0366 0.023 Uiso 1 1 calc R
C36 C 0.42163(9) 0.33420(14) 0.12226(4) 0.01811(18) Uani 1 1 d .
H36 H 0.5024 0.3303 0.1099 0.022 Uiso 1 1 calc R

loop_
_atom_site_aniso_label
_atom_site_aniso_U_11
_atom_site_aniso_U_22
_atom_site_aniso_U_33
_atom_site_aniso_U_23
_atom_site_aniso_U_13
_atom_site_aniso_U_12
B1 0.0156(4) 0.0290(5) 0.0169(5) 0.0022(4) 0.0009(3) 0.0023(4)
F1 0.0197(3) 0.0457(4) 0.0287(3) 0.0127(3) 0.0042(2) -0.0010(3)
F2 0.0275(3) 0.0332(4) 0.0301(4) -0.0076(3) -0.0024(3) 0.0033(3)
F3 0.0179(3) 0.0417(4) 0.0249(3) 0.0061(3) 0.0051(2) 0.0081(3)
F4 0.0269(3) 0.0369(4) 0.0179(3) 0.0004(2) -0.0035(2) 0.0022(3)
N11 0.0131(3) 0.0184(4) 0.0163(4) -0.0001(3) 0.0023(3) -0.0003(3)
C12 0.0127(4) 0.0137(4) 0.0166(4) 0.0004(3) 0.0009(3) 0.0002(3)
N13 0.0121(3) 0.0164(3) 0.0145(3) 0.0004(3) 0.0009(2) 0.0006(2)
C14 0.0147(4) 0.0149(4) 0.0150(4) 0.0004(3) 0.0014(3) 0.0001(3)
N14 0.0146(3) 0.0253(4) 0.0171(4) 0.0042(3) 0.0012(3) 0.0019(3)
C15 0.0136(4) 0.0161(4) 0.0166(4) 0.0006(3) 0.0026(3) 0.0008(3)
C16 0.0180(4) 0.0214(4) 0.0169(4) 0.0016(3) 0.0040(3) 0.0014(3)
C17 0.0203(4) 0.0241(4) 0.0186(4) 0.0010(3) 0.0067(3) 0.0013(3)
C18 0.0158(4) 0.0239(4) 0.0246(5) -0.0003(4) 0.0070(3) 0.0001(3)
C19 0.0135(4) 0.0220(4) 0.0210(4) -0.0009(3) 0.0024(3) -0.0001(3)
C20 0.0141(4) 0.0156(4) 0.0173(4) -0.0004(3) 0.0027(3) 0.0001(3)
C21 0.0139(4) 0.0152(4) 0.0170(4) 0.0004(3) 0.0020(3) 0.0011(3)
C22 0.0122(3) 0.0151(4) 0.0175(4) 0.0013(3) 0.0024(3) 0.0004(3)
C23 0.0153(4) 0.0190(4) 0.0183(4) 0.0001(3) 0.0004(3) -0.0010(3)
C24 0.0150(4) 0.0222(4) 0.0233(5) 0.0000(3) -0.0001(3) -0.0016(3)
C25 0.0138(4) 0.0226(4) 0.0244(5) 0.0035(4) 0.0027(3) -0.0002(3)
C26 0.0152(4) 0.0209(4) 0.0192(4) 0.0011(3) 0.0034(3) 0.0017(3)
C31 0.0163(4) 0.0137(4) 0.0162(4) 0.0008(3) 0.0025(3) 0.0013(3)
C32 0.0155(4) 0.0138(4) 0.0142(4) 0.0011(3) 0.0020(3) 0.0005(3)
C33 0.0162(4) 0.0179(4) 0.0182(4) 0.0006(3) 0.0006(3) -0.0008(3)
C34 0.0192(4) 0.0195(4) 0.0170(4) 0.0004(3) -0.0005(3) -0.0008(3)
C35 0.0211(4) 0.0207(4) 0.0159(4) -0.0010(3) 0.0020(3) 0.0008(3)
C36 0.0178(4) 0.0195(4) 0.0174(4) -0.0002(3) 0.0036(3) 0.0007(3)

loop_
_atom_type_symbol
_atom_type_description
_atom_type_scat_dispersion_real
_atom_type_scat_dispersion_imag
_atom_type_scat_source
C C 0.0033 0.0016 'International Tables Vol C Tables 4.2.6.8 and 6.1.1.4'
H H 0.0000 0.0000 'International Tables Vol C Tables 4.2.6.8 and 6.1.1.4'
B B 0.0013 0.0007 'International Tables Vol C Tables 4.2.6.8 and 6.1.1.4'
N N 0.0061 0.0033 'International Tables Vol C Tables 4.2.6.8 and 6.1.1.4'
F F 0.0171 0.0103 'International Tables Vol C Tables 4.2.6.8 and 6.1.1.4'

loop_
_geom_angle_atom_site_label_1
_geom_angle_atom_site_label_2
_geom_angle_atom_site_label_3
_geom_angle
F4 B1 F3 111.02(8)
F4 B1 F2 108.68(9)
F3 B1 F2 110.06(9)
F4 B1 F1 109.28(9)
F3 B1 F1 108.84(9)
F2 B1 F1 108.92(9)
C12 N11 C20 119.09(8)
N11 C12 N13 123.35(8)
N11 C12 C32 118.23(8)
N13 C12 C32 118.28(8)
C14 N13 C12 118.01(7)
C14 N13 C22 122.53(8)
C12 N13 C22 119.44(7)
N14 C14 N13 121.32(8)
N14 C14 C15 120.58(8)
N13 C14 C15 118.09(8)
C14 N14 H14A 119.9(9)
C14 N14 H14B 122.7(9)
H14A N14 H14B 115.9(13)
C20 C15 C16 119.90(8)
C20 C15 C14 117.58(8)
C16 C15 C14 122.52(8)
C17 C16 C15 119.44(9)
C17 C16 H16 120.3
C15 C16 H16 120.3
C16 C17 C18 120.86(9)
C16 C17 H17 119.6
C18 C17 H17 119.6
C19 C18 C17 120.24(9)
C19 C18 H18 119.9
C17 C18 H18 119.9
C18 C19 C20 119.74(9)
C18 C19 H19 120.1
C20 C19 H19 120.1
N11 C20 C15 121.68(8)
N11 C20 C19 118.41(8)
C15 C20 C19 119.81(9)
C26 C21 C22 117.67(8)
C26 C21 C31 121.12(8)
C22 C21 C31 120.65(8)
C23 C22 C21 120.49(8)
C23 C22 N13 120.46(8)
C21 C22 N13 118.80(8)
C24 C23 C22 119.88(9)
C24 C23 H23 120.1
C22 C23 H23 120.1
C23 C24 C25 120.25(9)
C23 C24 H24 119.9
C25 C24 H24 119.9
C26 C25 C24 119.51(9)
C26 C25 H25 120.2
C24 C25 H25 120.2
C25 C26 C21 121.69(9)
C25 C26 H26 119.2
C21 C26 H26 119.2
C32 C31 C36 118.57(8)
C32 C31 C21 118.17(8)
C36 C31 C21 122.96(8)
C31 C32 C33 120.52(8)
C31 C32 C12 121.20(8)
C33 C32 C12 118.21(8)
C34 C33 C32 119.96(8)
C34 C33 H33 120.0
C32 C33 H33 120.0
C33 C34 C35 119.72(9)
C33 C34 H34 120.1
C35 C34 H34 120.1
C36 C35 C34 120.71(9)
C36 C35 H35 119.6
C34 C35 H35 119.6
C35 C36 C31 120.49(9)
C35 C36 H36 119.8
C31 C36 H36 119.8

loop_
_geom_bond_atom_site_label_1
_geom_bond_atom_site_label_2
_geom_bond_distance
B1 F4 1.3831(13)
B1 F3 1.3892(12)
B1 F2 1.3959(14)
B1 F1 1.4097(13)
N11 C12 1.2984(11)
N11 C20 1.3722(12)
C12 N13 1.4164(12)
C12 C32 1.4604(13)
N13 C14 1.3763(12)
N13 C22 1.4502(11)
C14 N14 1.3186(12)
C14 C15 1.4384(12)
N14 H14A 0.882(14)
N14 H14B 0.888(15)
C15 C20 1.4027(13)
C15 C16 1.4083(13)
C16 C17 1.3762(13)
C16 H16 0.9500
C17 C18 1.4059(15)
C17 H17 0.9500
C18 C19 1.3768(14)
C18 H18 0.9500
C19 C20 1.4094(12)
C19 H19 0.9500
C21 C26 1.4041(12)
C21 C22 1.4065(13)
C21 C31 1.4613(13)
C22 C23 1.3965(13)
C23 C24 1.3891(13)
C23 H23 0.9500
C24 C25 1.3899(14)
C24 H24 0.9500
C25 C26 1.3830(14)
C25 H25 0.9500
C26 H26 0.9500
C31 C32 1.4043(12)
C31 C36 1.4060(13)
C32 C33 1.4083(13)
C33 C34 1.3829(14)
C33 H33 0.9500
C34 C35 1.3997(13)
C34 H34 0.9500
C35 C36 1.3838(14)
C35 H35 0.9500
C36 H36 0.9500

loop_
_geom_hbond_atom_site_label_D
_geom_hbond_atom_site_label_H
_geom_hbond_atom_site_label_A
_geom_hbond_distance_DH
_geom_hbond_distance_HA
_geom_hbond_distance_DA
_geom_hbond_angle_DHA
_geom_hbond_site_symmetry_A
N14 H14A F1 0.882(14) 2.093(15) 2.9625(11) 168.4(13) .
N14 H14B F2 0.888(15) 2.148(15) 2.8691(11) 137.8(12) 3_656

loop_
_geom_torsion_atom_site_label_1
_geom_torsion_atom_site_label_2
_geom_torsion_atom_site_label_3
_geom_torsion_atom_site_label_4
_geom_torsion
C20 N11 C12 N13 -0.62(13)
C20 N11 C12 C32 174.99(8)
N11 C12 N13 C14 13.11(12)
C32 C12 N13 C14 -162.50(8)
N11 C12 N13 C22 -168.33(8)
C32 C12 N13 C22 16.06(11)
C12 N13 C14 N14 162.41(9)
C22 N13 C14 N14 -16.11(13)
C12 N13 C14 C15 -17.17(12)
C22 N13 C14 C15 164.32(8)
N14 C14 C15 C20 -169.66(9)
N13 C14 C15 C20 9.92(12)
N14 C14 C15 C16 9.38(14)
N13 C14 C15 C16 -171.04(8)
C20 C15 C16 C17 0.38(14)
C14 C15 C16 C17 -178.64(8)
C15 C16 C17 C18 -0.18(15)
C16 C17 C18 C19 -0.19(15)
C17 C18 C19 C20 0.35(15)
C12 N11 C20 C15 -7.19(13)
C12 N11 C20 C19 176.37(8)
C16 C15 C20 N11 -176.61(8)
C14 C15 C20 N11 2.45(13)
C16 C15 C20 C19 -0.22(13)
C14 C15 C20 C19 178.85(8)
C18 C19 C20 N11 176.36(9)
C18 C19 C20 C15 -0.15(14)
C26 C21 C22 C23 7.77(13)
C31 C21 C22 C23 -163.74(9)
C26 C21 C22 N13 -178.03(8)
C31 C21 C22 N13 10.46(13)
C14 N13 C22 C23 -28.62(12)
C12 N13 C22 C23 152.89(8)
C14 N13 C22 C21 157.18(8)
C12 N13 C22 C21 -21.31(12)
C21 C22 C23 C24 -7.02(14)
N13 C22 C23 C24 178.88(8)
C22 C23 C24 C25 0.98(15)
C23 C24 C25 C26 4.05(15)
C24 C25 C26 C21 -3.15(15)
C22 C21 C26 C25 -2.71(14)
C31 C21 C26 C25 168.76(9)
C26 C21 C31 C32 -165.99(8)
C22 C21 C31 C32 5.23(13)
C26 C21 C31 C36 7.63(14)
C22 C21 C31 C36 178.85(9)
C36 C31 C32 C33 -1.48(13)
C21 C31 C32 C33 172.43(8)
C36 C31 C32 C12 175.56(8)
C21 C31 C32 C12 -10.53(12)
N11 C12 C32 C31 -175.90(8)
N13 C12 C32 C31 -0.06(12)
N11 C12 C32 C33 1.20(12)
N13 C12 C32 C33 177.04(8)
C31 C32 C33 C34 1.05(13)
C12 C32 C33 C34 -176.07(8)
C32 C33 C34 C35 -0.01(14)
C33 C34 C35 C36 -0.57(14)
C34 C35 C36 C31 0.12(14)
C32 C31 C36 C35 0.90(13)
C21 C31 C36 C35 -172.70(9)
